data_4324464
loop_
_publ_author_name
'Arijit Mallick'
'Subhadeep Saha'
'Pradip Pachfule'
'Sudip Roy'
'Rahul Banerjee'

_publ_contact_author
;
Dr. Rahul Banerjee

Scientist
Physical/Materials Chemistry Division  
National Chemical Laboratory
Dr. Homi Bhaba Road
Pune 411008, India
;
_publ_contact_author_email r.banerjee@ncl.res.in
_publ_contact_author_fax '91 020 2590 2636'
_publ_contact_author_phone '91 020 2590 2535'
_publ_section_title
;
 Structure and Gas Sorption Behavior of a New Three Dimensional Porous
 Magnesium Formate
;
_journal_name_full 'Inorganic Chemistry'
_journal_page_first 1392
_journal_page_last 1401
_journal_paper_doi 10.1021/ic102057p
_journal_volume 50
_journal_year 2011
_chemical_formula_moiety '2(C6 H6 Mg3 O12), C2 N'
_chemical_formula_sum 'C14 H12 Mg6 N O24'
_chemical_formula_weight 724.11
_chemical_name_common Mg-Formate-1
_space_group_IT_number 60
_symmetry_cell_setting orthorhombic
_symmetry_space_group_name_Hall '-P 2n 2ab'
_symmetry_space_group_name_H-M 'P b c n'
_atom_sites_solution_hydrogens geom
_atom_sites_solution_primary direct
_atom_sites_solution_secondary difmap
_audit_creation_method SHELXL-97
_cell_angle_alpha 90.00
_cell_angle_beta 90.00
_cell_angle_gamma 90.00
_cell_formula_units_Z 4
_cell_length_a 9.9638(18)
_cell_length_b 18.450(3)
_cell_length_c 18.082(3)
_cell_measurement_reflns_used 6231
_cell_measurement_temperature 293(2)
_cell_measurement_theta_max 25.97
_cell_measurement_theta_min 2.47
_cell_volume 3324.1(10)
_computing_cell_refinement 'Bruker SMART'
_computing_data_collection 'Bruker SMART'
_computing_data_reduction 'Bruker SMART'
_computing_molecular_graphics 'Bruker SHELXTL'
_computing_publication_material 'Bruker SHELXTL'
_computing_structure_refinement 'Bruker SHELXTL'
_computing_structure_solution 'Bruker SHELXTL'
_diffrn_ambient_temperature 293(2)
_diffrn_measured_fraction_theta_full 0.968
_diffrn_measured_fraction_theta_max 0.968
_diffrn_radiation_monochromator graphite
_diffrn_radiation_source 'fine-focus sealed tube'
_diffrn_radiation_type MoK\a
_diffrn_radiation_wavelength 0.71073
_diffrn_reflns_av_R_equivalents 0.0743
_diffrn_reflns_av_sigmaI/netI 0.2221
_diffrn_reflns_limit_h_max 11
_diffrn_reflns_limit_h_min -11
_diffrn_reflns_limit_k_max 21
_diffrn_reflns_limit_k_min -21
_diffrn_reflns_limit_l_max 21
_diffrn_reflns_limit_l_min -21
_diffrn_reflns_number 27754
_diffrn_reflns_theta_full 25.00
_diffrn_reflns_theta_max 25.00
_diffrn_reflns_theta_min 2.25
_exptl_absorpt_coefficient_mu 0.236
_exptl_absorpt_correction_T_max 0.9723
_exptl_absorpt_correction_T_min 0.9544
_exptl_absorpt_correction_type multi-scan
_exptl_absorpt_process_details 'Blessing, Acta Cryst. (1995) A51 33-58'
_exptl_crystal_colour colorless
_exptl_crystal_density_diffrn 1.447
_exptl_crystal_description Prismic
_exptl_crystal_F_000 1468
_exptl_crystal_size_max 0.20
_exptl_crystal_size_mid 0.16
_exptl_crystal_size_min 0.12
_refine_diff_density_max 0.900
_refine_diff_density_min -0.400
_refine_diff_density_rms 0.094
_refine_ls_extinction_method none
_refine_ls_goodness_of_fit_ref 0.937
_refine_ls_hydrogen_treatment constr
_refine_ls_matrix_type full
_refine_ls_number_parameters 198
_refine_ls_number_reflns 2830
_refine_ls_number_restraints 0
_refine_ls_restrained_S_all 0.937
_refine_ls_R_factor_all 0.1337
_refine_ls_R_factor_gt 0.0687
_refine_ls_shift/su_max 0.000
_refine_ls_shift/su_mean 0.000
_refine_ls_structure_factor_coef Fsqd
_refine_ls_weighting_details 'calc w=1/[\s^2^(Fo^2^)+(0.0380P)^2^+0.0000P] where P=(Fo^2^+2Fc^2^)/3'
_refine_ls_weighting_scheme calc
_refine_ls_wR_factor_gt 0.1257
_refine_ls_wR_factor_ref 0.1567
_reflns_number_gt 1417
_reflns_number_total 2830
_reflns_threshold_expression >2sigma(I)
_cod_data_source_file ic102057p_si_002.cif
_cod_data_source_block Mg-Formate-1
_cod_database_code 4324464

loop_
_symmetry_equiv_pos_as_xyz
'x, y, z'
'-x+1/2, -y+1/2, z+1/2'
'x+1/2, -y+1/2, -z'
'-x, y, -z+1/2'
'-x, -y, -z'
'x-1/2, y-1/2, -z-1/2'
'-x-1/2, y-1/2, z'
'x, -y, z-1/2'

loop_
_atom_site_label
_atom_site_type_symbol
_atom_site_fract_x
_atom_site_fract_y
_atom_site_fract_z
_atom_site_U_iso_or_equiv
_atom_site_adp_type
_atom_site_occupancy
_atom_site_symmetry_multiplicity
_atom_site_calc_flag
_atom_site_refinement_flags
Mg1 Mg 0.57509(18) 0.17847(7) 0.05856(9) 0.0165(4) Uani 1 1 d .
Mg2 Mg 0.88421(18) 0.21717(7) 0.03518(9) 0.0180(4) Uani 1 1 d .
Mg3 Mg 0.5000 0.0000 0.0000 0.0242(7) Uani 1 2 d S
Mg4 Mg 0.5000 0.18441(12) 0.2500 0.0253(7) Uani 1 2 d S
O1 O 0.6964(4) 0.26727(15) 0.02957(18) 0.0206(9) Uani 1 1 d .
O2 O 0.5544(4) 0.34238(16) -0.0272(2) 0.0298(10) Uani 1 1 d .
O3 O 0.6505(4) 0.18343(17) 0.16631(18) 0.0233(9) Uani 1 1 d .
O4 O 0.8678(4) 0.2000(2) 0.1449(2) 0.0322(10) Uani 1 1 d .
O5 O 0.4862(4) 0.18596(16) -0.04688(19) 0.0255(9) Uani 1 1 d .
O6 O 0.4176(4) 0.25137(15) 0.07585(18) 0.0208(8) Uani 1 1 d .
O7 O 0.4714(4) 0.08382(15) 0.07916(18) 0.0224(9) Uani 1 1 d .
O8 O 0.7518(4) 0.12846(15) 0.02038(18) 0.0227(9) Uani 1 1 d .
O9 O 0.3958(5) 0.26458(18) 0.1973(2) 0.0445(12) Uani 1 1 d .
O10 O 0.3962(4) 0.10773(18) 0.1927(2) 0.0361(11) Uani 1 1 d .
O11 O 0.7039(4) 0.01247(16) 0.0089(2) 0.0386(11) Uani 1 1 d .
O12 O 0.4985(5) 0.07193(17) -0.0851(2) 0.0388(11) Uani 1 1 d .
C1 C 0.6657(7) 0.3267(3) -0.0011(3) 0.0301(15) Uani 1 1 d .
H1 H 0.7327 0.3617 -0.0044 0.036 Uiso 1 1 calc R
C2 C 0.7809(7) 0.0632(2) 0.0117(3) 0.0311(16) Uani 1 1 d .
H2 H 0.8717 0.0523 0.0070 0.037 Uiso 1 1 calc R
C3 C 0.7719(7) 0.1884(3) 0.1853(3) 0.0380(16) Uani 1 1 d .
H3 H 0.7904 0.1826 0.2354 0.046 Uiso 1 1 calc R
C4 C 0.3680(7) 0.2792(3) 0.1330(3) 0.0373(17) Uani 1 1 d .
H4 H 0.3032 0.3148 0.1258 0.045 Uiso 1 1 calc R
C5 C 0.4806(6) 0.1369(3) -0.0959(3) 0.0321(15) Uani 1 1 d .
H5 H 0.4615 0.1514 -0.1440 0.038 Uiso 1 1 calc R
C6 C 0.4002(7) 0.0708(3) 0.1361(3) 0.0326(16) Uani 1 1 d .
H6 H 0.3463 0.0297 0.1348 0.039 Uiso 1 1 calc R
N1A N 1.0000 0.9966(18) 0.2500 0.334(16) Uiso 1 2 d S
C3A C 1.118(6) 0.956(3) 0.288(3) 0.66(4) Uiso 1 1 d .

loop_
_atom_site_aniso_label
_atom_site_aniso_U_11
_atom_site_aniso_U_22
_atom_site_aniso_U_33
_atom_site_aniso_U_23
_atom_site_aniso_U_13
_atom_site_aniso_U_12
Mg1 0.0155(11) 0.0171(7) 0.0169(9) 0.0004(6) 0.0025(8) 0.0010(8)
Mg2 0.0174(12) 0.0179(7) 0.0189(10) 0.0013(6) -0.0002(9) -0.0031(7)
Mg3 0.0316(19) 0.0164(10) 0.0246(14) -0.0061(9) 0.0058(14) -0.0051(13)
Mg4 0.0280(18) 0.0340(12) 0.0140(14) 0.000 0.0085(13) 0.000
O1 0.014(2) 0.0214(16) 0.027(2) 0.0068(13) 0.0021(17) 0.0014(15)
O2 0.018(2) 0.0278(18) 0.043(3) 0.0118(15) -0.0066(19) 0.0000(17)
O3 0.019(3) 0.0324(18) 0.018(2) 0.0027(14) 0.0044(18) -0.0003(18)
O4 0.013(2) 0.056(2) 0.028(2) 0.0104(17) 0.005(2) -0.005(2)
O5 0.030(3) 0.0215(16) 0.026(2) -0.0025(14) -0.0042(19) 0.0011(17)
O6 0.021(2) 0.0263(16) 0.015(2) -0.0003(14) -0.0028(18) 0.0027(18)
O7 0.030(3) 0.0162(16) 0.021(2) -0.0025(13) 0.0060(18) -0.0043(16)
O8 0.022(2) 0.0119(14) 0.034(2) -0.0046(12) 0.0052(18) -0.0010(16)
O9 0.068(4) 0.045(2) 0.020(2) 0.0052(16) 0.010(2) 0.012(2)
O10 0.036(3) 0.047(2) 0.025(2) -0.0158(17) 0.016(2) -0.010(2)
O11 0.034(3) 0.0187(18) 0.063(3) -0.0126(16) 0.005(2) -0.0063(19)
O12 0.057(3) 0.028(2) 0.031(3) -0.0064(15) 0.009(2) -0.003(2)
C1 0.033(5) 0.025(3) 0.033(3) 0.010(2) 0.000(3) -0.006(3)
C2 0.025(4) 0.018(3) 0.049(4) -0.006(2) 0.004(3) 0.006(3)
C3 0.032(5) 0.069(4) 0.013(3) 0.001(3) -0.005(3) 0.001(4)
C4 0.048(5) 0.037(3) 0.027(4) 0.005(2) 0.011(3) 0.031(3)
C5 0.051(5) 0.032(3) 0.014(3) 0.007(2) -0.017(3) 0.000(3)
C6 0.036(5) 0.030(3) 0.032(4) -0.006(2) 0.019(3) -0.007(3)

loop_
_atom_type_symbol
_atom_type_description
_atom_type_scat_dispersion_real
_atom_type_scat_dispersion_imag
_atom_type_scat_source
C C 0.0033 0.0016 'International Tables Vol C Tables 4.2.6.8 and 6.1.1.4'
H H 0.0000 0.0000 'International Tables Vol C Tables 4.2.6.8 and 6.1.1.4'
Mg Mg 0.0486 0.0363 'International Tables Vol C Tables 4.2.6.8 and 6.1.1.4'
N N 0.0061 0.0033 'International Tables Vol C Tables 4.2.6.8 and 6.1.1.4'
O O 0.0106 0.0060 'International Tables Vol C Tables 4.2.6.8 and 6.1.1.4'

loop_
_geom_angle_atom_site_label_1
_geom_angle_atom_site_label_2
_geom_angle_atom_site_label_3
_geom_angle
_geom_angle_site_symmetry_1
_geom_angle_site_symmetry_3
O7 Mg1 O6 98.15(15) . .
O7 Mg1 O3 92.79(14) . .
O6 Mg1 O3 95.85(15) . .
O7 Mg1 O1 173.04(16) . .
O6 Mg1 O1 88.13(14) . .
O3 Mg1 O1 89.52(15) . .
O7 Mg1 O8 96.15(14) . .
O6 Mg1 O8 163.61(14) . .
O3 Mg1 O8 91.40(15) . .
O1 Mg1 O8 77.22(14) . .
O7 Mg1 O5 90.48(15) . .
O6 Mg1 O5 77.15(14) . .
O3 Mg1 O5 172.64(16) . .
O1 Mg1 O5 88.00(14) . .
O8 Mg1 O5 94.81(15) . .
O7 Mg1 Mg2 134.19(12) . .
O6 Mg1 Mg2 126.91(11) . .
O3 Mg1 Mg2 76.52(12) . .
O1 Mg1 Mg2 40.30(10) . .
O8 Mg1 Mg2 41.13(9) . .
O5 Mg1 Mg2 105.75(12) . .
O7 Mg1 Mg2 107.94(13) . 3_455
O6 Mg1 Mg2 40.92(10) . 3_455
O3 Mg1 Mg2 133.03(12) . 3_455
O1 Mg1 Mg2 74.94(11) . 3_455
O8 Mg1 Mg2 126.06(11) . 3_455
O5 Mg1 Mg2 39.62(9) . 3_455
Mg2 Mg1 Mg2 111.70(5) . 3_455
O7 Mg1 Mg3 32.91(9) . .
O6 Mg1 Mg3 119.00(12) . .
O3 Mg1 Mg3 113.31(10) . .
O1 Mg1 Mg3 140.54(11) . .
O8 Mg1 Mg3 70.78(9) . .
O5 Mg1 Mg3 72.63(9) . .
Mg2 Mg1 Mg3 111.89(5) . .
Mg2 Mg1 Mg3 106.04(6) 3_455 .
O7 Mg1 Mg4 75.17(10) . .
O6 Mg1 Mg4 71.06(10) . .
O3 Mg1 Mg4 33.26(11) . .
O1 Mg1 Mg4 109.93(11) . .
O8 Mg1 Mg4 120.71(11) . .
O5 Mg1 Mg4 142.49(13) . .
Mg2 Mg1 Mg4 109.05(5) . .
Mg2 Mg1 Mg4 111.97(6) 3_455 .
Mg3 Mg1 Mg4 106.05(5) . .
O4 Mg2 O2 93.04(17) . 3
O4 Mg2 O5 94.32(15) . 3
O2 Mg2 O5 93.73(16) 3 3
O4 Mg2 O1 92.56(17) . .
O2 Mg2 O1 170.42(16) 3 .
O5 Mg2 O1 93.59(14) 3 .
O4 Mg2 O6 171.75(16) . 3
O2 Mg2 O6 87.09(15) 3 3
O5 Mg2 O6 77.44(14) 3 3
O1 Mg2 O6 88.49(14) . 3
O4 Mg2 O8 87.25(15) . .
O2 Mg2 O8 95.35(14) 3 .
O5 Mg2 O8 170.70(16) 3 .
O1 Mg2 O8 77.17(14) . .
O6 Mg2 O8 100.96(14) 3 .
O4 Mg2 Mg1 75.87(13) . .
O2 Mg2 Mg1 134.13(11) 3 .
O5 Mg2 Mg1 130.89(12) 3 .
O1 Mg2 Mg1 40.60(9) . .
O6 Mg2 Mg1 109.82(12) 3 .
O8 Mg2 Mg1 40.77(10) . .
O4 Mg2 Mg1 131.73(13) . 3
O2 Mg2 Mg1 77.91(11) 3 3
O5 Mg2 Mg1 40.55(10) 3 3
O1 Mg2 Mg1 103.94(10) . 3
O6 Mg2 Mg1 40.30(10) 3 3
O8 Mg2 Mg1 140.31(12) . 3
Mg1 Mg2 Mg1 141.30(7) . 3
O12 Mg3 O12 180.0 . 5_655
O12 Mg3 O11 90.38(16) . 5_655
O12 Mg3 O11 89.62(16) 5_655 5_655
O12 Mg3 O11 89.62(16) . .
O12 Mg3 O11 90.38(16) 5_655 .
O11 Mg3 O11 180.0 5_655 .
O12 Mg3 O7 88.05(12) . 5_655
O12 Mg3 O7 91.95(12) 5_655 5_655
O11 Mg3 O7 89.93(13) 5_655 5_655
O11 Mg3 O7 90.07(13) . 5_655
O12 Mg3 O7 91.95(12) . .
O12 Mg3 O7 88.05(12) 5_655 .
O11 Mg3 O7 90.08(13) 5_655 .
O11 Mg3 O7 89.93(13) . .
O7 Mg3 O7 179.999(1) 5_655 .
O12 Mg3 Mg1 112.29(10) . 5_655
O12 Mg3 Mg1 67.71(10) 5_655 5_655
O11 Mg3 Mg1 70.29(9) 5_655 5_655
O11 Mg3 Mg1 109.71(9) . 5_655
O7 Mg3 Mg1 31.82(9) 5_655 5_655
O7 Mg3 Mg1 148.18(9) . 5_655
O12 Mg3 Mg1 67.71(10) . .
O12 Mg3 Mg1 112.29(10) 5_655 .
O11 Mg3 Mg1 109.71(9) 5_655 .
O11 Mg3 Mg1 70.29(9) . .
O7 Mg3 Mg1 148.18(9) 5_655 .
O7 Mg3 Mg1 31.82(9) . .
Mg1 Mg3 Mg1 180.0 5_655 .
O10 Mg4 O10 91.9(2) . 4_655
O10 Mg4 O9 90.44(16) . .
O10 Mg4 O9 177.05(16) 4_655 .
O10 Mg4 O9 177.05(16) . 4_655
O10 Mg4 O9 90.44(16) 4_655 4_655
O9 Mg4 O9 87.2(3) . 4_655
O10 Mg4 O3 89.44(15) . .
O10 Mg4 O3 89.90(15) 4_655 .
O9 Mg4 O3 91.87(16) . .
O9 Mg4 O3 88.83(16) 4_655 .
O10 Mg4 O3 89.89(15) . 4_655
O10 Mg4 O3 89.43(15) 4_655 4_655
O9 Mg4 O3 88.83(16) . 4_655
O9 Mg4 O3 91.87(16) 4_655 4_655
O3 Mg4 O3 179.0(2) . 4_655
O10 Mg4 Mg1 65.71(11) . .
O10 Mg4 Mg1 111.62(12) 4_655 .
O9 Mg4 Mg1 70.98(11) . .
O9 Mg4 Mg1 111.75(12) 4_655 .
O3 Mg4 Mg1 32.55(11) . .
O3 Mg4 Mg1 147.39(11) 4_655 .
O10 Mg4 Mg1 111.62(11) . 4_655
O10 Mg4 Mg1 65.71(11) 4_655 4_655
O9 Mg4 Mg1 111.76(12) . 4_655
O9 Mg4 Mg1 70.98(11) 4_655 4_655
O3 Mg4 Mg1 147.39(11) . 4_655
O3 Mg4 Mg1 32.55(11) 4_655 4_655
Mg1 Mg4 Mg1 176.46(8) . 4_655
C1 O1 Mg2 128.3(4) . .
C1 O1 Mg1 130.2(4) . .
Mg2 O1 Mg1 99.10(13) . .
C1 O2 Mg2 130.6(3) . 3_455
C3 O3 Mg1 127.0(4) . .
C3 O3 Mg4 118.8(4) . .
Mg1 O3 Mg4 114.19(19) . .
C3 O4 Mg2 132.8(4) . .
C5 O5 Mg2 131.9(3) . 3_455
C5 O5 Mg1 127.2(3) . .
Mg2 O5 Mg1 99.84(14) 3_455 .
C4 O6 Mg1 133.0(4) . .
C4 O6 Mg2 127.4(3) . 3_455
Mg1 O6 Mg2 98.78(16) . 3_455
C6 O7 Mg1 125.7(3) . .
C6 O7 Mg3 118.9(3) . .
Mg1 O7 Mg3 115.27(17) . .
C2 O8 Mg1 131.2(4) . .
C2 O8 Mg2 128.0(4) . .
Mg1 O8 Mg2 98.10(13) . .
C4 O9 Mg4 135.8(4) . .
C6 O10 Mg4 142.4(4) . .
C2 O11 Mg3 135.8(4) . .
C5 O12 Mg3 139.3(4) . .
O2 C1 O1 125.7(5) . .
O2 C1 H1 117.1 . .
O1 C1 H1 117.1 . .
O11 C2 O8 127.1(6) . .
O11 C2 H2 116.4 . .
O8 C2 H2 116.4 . .
O4 C3 O3 126.9(6) . .
O4 C3 H3 116.6 . .
O3 C3 H3 116.6 . .
O9 C4 O6 127.1(5) . .
O9 C4 H4 116.5 . .
O6 C4 H4 116.5 . .
O12 C5 O5 125.5(5) . .
O12 C5 H5 117.3 . .
O5 C5 H5 117.3 . .
O10 C6 O7 125.9(5) . .
O10 C6 H6 117.0 . .
O7 C6 H6 117.0 . .
C3A N1A C3A 122(5) 4_755 .

loop_
_geom_bond_atom_site_label_1
_geom_bond_atom_site_label_2
_geom_bond_distance
_geom_bond_site_symmetry_2
Mg1 O7 2.063(3) .
Mg1 O6 2.090(4) .
Mg1 O3 2.090(4) .
Mg1 O1 2.102(4) .
Mg1 O8 2.104(4) .
Mg1 O5 2.107(4) .
Mg1 Mg2 3.190(3) .
Mg1 Mg2 3.193(2) 3_455
Mg1 Mg3 3.5388(15) .
Mg1 Mg4 3.5433(17) .
Mg2 O4 2.015(4) .
Mg2 O2 2.026(4) 3
Mg2 O5 2.067(3) 3
Mg2 O1 2.090(4) .
Mg2 O6 2.116(4) 3
Mg2 O8 2.119(4) .
Mg2 Mg1 3.193(2) 3
Mg3 O12 2.033(4) .
Mg3 O12 2.033(4) 5_655
Mg3 O11 2.051(4) 5_655
Mg3 O11 2.051(4) .
Mg3 O7 2.126(3) 5_655
Mg3 O7 2.126(3) .
Mg3 Mg1 3.5387(15) 5_655
Mg4 O10 2.035(4) .
Mg4 O10 2.036(4) 4_655
Mg4 O9 2.043(4) .
Mg4 O9 2.043(4) 4_655
Mg4 O3 2.130(3) .
Mg4 O3 2.130(3) 4_655
Mg4 Mg1 3.5434(17) 4_655
O1 C1 1.267(5) .
O2 C1 1.240(7) .
O2 Mg2 2.026(4) 3_455
O3 C3 1.261(7) .
O4 C3 1.222(7) .
O5 C5 1.267(6) .
O5 Mg2 2.067(3) 3_455
O6 C4 1.256(6) .
O6 Mg2 2.116(4) 3_455
O7 C6 1.274(6) .
O8 C2 1.248(5) .
O9 C4 1.225(6) .
O10 C6 1.229(6) .
O11 C2 1.211(6) .
O12 C5 1.228(5) .
C1 H1 0.9300 .
C2 H2 0.9300 .
C3 H3 0.9300 .
C4 H4 0.9300 .
C5 H5 0.9300 .
C6 H6 0.9300 .
N1A C3A 1.55(6) 4_755
N1A C3A 1.55(6) .

loop_
_geom_torsion_atom_site_label_1
_geom_torsion_atom_site_label_2
_geom_torsion_atom_site_label_3
_geom_torsion_atom_site_label_4
_geom_torsion
_geom_torsion_site_symmetry_1
_geom_torsion_site_symmetry_4
O7 Mg1 Mg2 O4 -74.87(19) . .
O6 Mg1 Mg2 O4 92.93(18) . .
O3 Mg1 Mg2 O4 5.74(15) . .
O1 Mg1 Mg2 O4 111.37(19) . .
O8 Mg1 Mg2 O4 -102.49(19) . .
O5 Mg1 Mg2 O4 178.50(15) . .
Mg2 Mg1 Mg2 O4 137.02(13) 3_455 .
Mg3 Mg1 Mg2 O4 -104.27(12) . .
Mg4 Mg1 Mg2 O4 12.73(13) . .
O7 Mg1 Mg2 O2 5.5(2) . 3
O6 Mg1 Mg2 O2 173.3(2) . 3
O3 Mg1 Mg2 O2 86.1(2) . 3
O1 Mg1 Mg2 O2 -168.3(2) . 3
O8 Mg1 Mg2 O2 -22.2(2) . 3
O5 Mg1 Mg2 O2 -101.17(19) . 3
Mg2 Mg1 Mg2 O2 -142.65(18) 3_455 3
Mg3 Mg1 Mg2 O2 -23.94(19) . 3
Mg4 Mg1 Mg2 O2 93.05(18) . 3
O7 Mg1 Mg2 O5 -158.25(19) . 3
O6 Mg1 Mg2 O5 9.6(2) . 3
O3 Mg1 Mg2 O5 -77.64(18) . 3
O1 Mg1 Mg2 O5 28.0(2) . 3
O8 Mg1 Mg2 O5 174.1(2) . 3
O5 Mg1 Mg2 O5 95.12(18) . 3
Mg2 Mg1 Mg2 O5 53.64(16) 3_455 3
Mg3 Mg1 Mg2 O5 172.35(14) . 3
Mg4 Mg1 Mg2 O5 -70.66(16) . 3
O7 Mg1 Mg2 O1 173.8(2) . .
O6 Mg1 Mg2 O1 -18.44(19) . .
O3 Mg1 Mg2 O1 -105.63(17) . .
O8 Mg1 Mg2 O1 146.1(2) . .
O5 Mg1 Mg2 O1 67.13(17) . .
Mg2 Mg1 Mg2 O1 25.65(14) 3_455 .
Mg3 Mg1 Mg2 O1 144.36(15) . .
Mg4 Mg1 Mg2 O1 -98.65(15) . .
O7 Mg1 Mg2 O6 111.39(18) . 3
O6 Mg1 Mg2 O6 -80.81(18) . 3
O3 Mg1 Mg2 O6 -168.01(14) . 3
O1 Mg1 Mg2 O6 -62.38(17) . 3
O8 Mg1 Mg2 O6 83.77(17) . 3
O5 Mg1 Mg2 O6 4.75(14) . 3
Mg2 Mg1 Mg2 O6 -36.73(10) 3_455 3
Mg3 Mg1 Mg2 O6 81.98(10) . 3
Mg4 Mg1 Mg2 O6 -161.02(10) . 3
O7 Mg1 Mg2 O8 27.6(2) . .
O6 Mg1 Mg2 O8 -164.6(2) . .
O3 Mg1 Mg2 O8 108.22(17) . .
O1 Mg1 Mg2 O8 -146.1(2) . .
O5 Mg1 Mg2 O8 -79.01(18) . .
Mg2 Mg1 Mg2 O8 -120.49(16) 3_455 .
Mg3 Mg1 Mg2 O8 -1.78(14) . .
Mg4 Mg1 Mg2 O8 115.21(15) . .
O7 Mg1 Mg2 Mg1 143.54(17) . 3
O6 Mg1 Mg2 Mg1 -48.66(16) . 3
O3 Mg1 Mg2 Mg1 -135.86(13) . 3
O1 Mg1 Mg2 Mg1 -30.22(15) . 3
O8 Mg1 Mg2 Mg1 115.92(17) . 3
O5 Mg1 Mg2 Mg1 36.91(12) . 3
Mg2 Mg1 Mg2 Mg1 -4.57(6) 3_455 3
Mg3 Mg1 Mg2 Mg1 114.14(9) . 3
Mg4 Mg1 Mg2 Mg1 -128.87(9) . 3
O7 Mg1 Mg3 O12 136.9(2) . .
O6 Mg1 Mg3 O12 80.86(18) . .
O3 Mg1 Mg3 O12 -167.7(2) . .
O1 Mg1 Mg3 O12 -47.1(2) . .
O8 Mg1 Mg3 O12 -84.69(17) . .
O5 Mg1 Mg3 O12 16.96(18) . .
Mg2 Mg1 Mg3 O12 -83.45(14) . .
Mg2 Mg1 Mg3 O12 38.56(14) 3_455 .
Mg4 Mg1 Mg3 O12 157.76(14) . .
O7 Mg1 Mg3 O12 -43.1(2) . 5_655
O6 Mg1 Mg3 O12 -99.14(18) . 5_655
O3 Mg1 Mg3 O12 12.3(2) . 5_655
O1 Mg1 Mg3 O12 132.9(2) . 5_655
O8 Mg1 Mg3 O12 95.31(17) . 5_655
O5 Mg1 Mg3 O12 -163.04(18) . 5_655
Mg2 Mg1 Mg3 O12 96.55(14) . 5_655
Mg2 Mg1 Mg3 O12 -141.44(14) 3_455 5_655
Mg4 Mg1 Mg3 O12 -22.24(14) . 5_655
O7 Mg1 Mg3 O11 54.9(2) . 5_655
O6 Mg1 Mg3 O11 -1.14(17) . 5_655
O3 Mg1 Mg3 O11 110.32(18) . 5_655
O1 Mg1 Mg3 O11 -129.1(2) . 5_655
O8 Mg1 Mg3 O11 -166.70(15) . 5_655
O5 Mg1 Mg3 O11 -65.04(17) . 5_655
Mg2 Mg1 Mg3 O11 -165.45(13) . 5_655
Mg2 Mg1 Mg3 O11 -43.44(13) 3_455 5_655
Mg4 Mg1 Mg3 O11 75.76(13) . 5_655
O7 Mg1 Mg3 O11 -125.1(2) . .
O6 Mg1 Mg3 O11 178.86(17) . .
O3 Mg1 Mg3 O11 -69.68(18) . .
O1 Mg1 Mg3 O11 50.9(2) . .
O8 Mg1 Mg3 O11 13.30(15) . .
O5 Mg1 Mg3 O11 114.96(17) . .
Mg2 Mg1 Mg3 O11 14.55(13) . .
Mg2 Mg1 Mg3 O11 136.56(13) 3_455 .
Mg4 Mg1 Mg3 O11 -104.25(13) . .
O7 Mg1 Mg3 O7 180.0 . 5_655
O6 Mg1 Mg3 O7 123.9(2) . 5_655
O3 Mg1 Mg3 O7 -124.6(2) . 5_655
O1 Mg1 Mg3 O7 -4.0(3) . 5_655
O8 Mg1 Mg3 O7 -41.6(2) . 5_655
O5 Mg1 Mg3 O7 60.0(2) . 5_655
Mg2 Mg1 Mg3 O7 -40.4(2) . 5_655
Mg2 Mg1 Mg3 O7 81.6(2) 3_455 5_655
Mg4 Mg1 Mg3 O7 -159.17(18) . 5_655
O6 Mg1 Mg3 O7 -56.1(2) . .
O3 Mg1 Mg3 O7 55.4(2) . .
O1 Mg1 Mg3 O7 176.0(3) . .
O8 Mg1 Mg3 O7 138.4(2) . .
O5 Mg1 Mg3 O7 -120.0(2) . .
Mg2 Mg1 Mg3 O7 139.6(2) . .
Mg2 Mg1 Mg3 O7 -98.4(2) 3_455 .
Mg4 Mg1 Mg3 O7 20.83(18) . .
O7 Mg1 Mg3 Mg1 -34(14) . 5_655
O6 Mg1 Mg3 Mg1 -90(14) . 5_655
O3 Mg1 Mg3 Mg1 21(14) . 5_655
O1 Mg1 Mg3 Mg1 142(14) . 5_655
O8 Mg1 Mg3 Mg1 104(14) . 5_655
O5 Mg1 Mg3 Mg1 -154(14) . 5_655
Mg2 Mg1 Mg3 Mg1 105(14) . 5_655
Mg2 Mg1 Mg3 Mg1 -132(14) 3_455 5_655
Mg4 Mg1 Mg3 Mg1 -13(14) . 5_655
O7 Mg1 Mg4 O10 -13.67(17) . .
O6 Mg1 Mg4 O10 90.57(16) . .
O3 Mg1 Mg4 O10 -133.4(2) . .
O1 Mg1 Mg4 O10 171.30(18) . .
O8 Mg1 Mg4 O10 -102.04(17) . .
O5 Mg1 Mg4 O10 57.0(2) . .
Mg2 Mg1 Mg4 O10 -145.84(13) . .
Mg2 Mg1 Mg4 O10 90.03(14) 3_455 .
Mg3 Mg1 Mg4 O10 -25.20(13) . .
O7 Mg1 Mg4 O10 68.35(17) . 4_655
O6 Mg1 Mg4 O10 172.59(17) . 4_655
O3 Mg1 Mg4 O10 -51.4(2) . 4_655
O1 Mg1 Mg4 O10 -106.68(17) . 4_655
O8 Mg1 Mg4 O10 -20.02(18) . 4_655
O5 Mg1 Mg4 O10 139.0(2) . 4_655
Mg2 Mg1 Mg4 O10 -63.82(14) . 4_655
Mg2 Mg1 Mg4 O10 172.05(14) 3_455 4_655
Mg3 Mg1 Mg4 O10 56.82(14) . 4_655
O7 Mg1 Mg4 O9 -113.13(18) . .
O6 Mg1 Mg4 O9 -8.89(17) . .
O3 Mg1 Mg4 O9 127.2(2) . .
O1 Mg1 Mg4 O9 71.84(18) . .
O8 Mg1 Mg4 O9 158.50(18) . .
O5 Mg1 Mg4 O9 -42.5(2) . .
Mg2 Mg1 Mg4 O9 114.70(14) . .
Mg2 Mg1 Mg4 O9 -9.44(15) 3_455 .
Mg3 Mg1 Mg4 O9 -124.66(15) . .
O7 Mg1 Mg4 O9 167.97(18) . 4_655
O6 Mg1 Mg4 O9 -87.80(19) . 4_655
O3 Mg1 Mg4 O9 48.3(2) . 4_655
O1 Mg1 Mg4 O9 -7.07(19) . 4_655
O8 Mg1 Mg4 O9 79.60(19) . 4_655
O5 Mg1 Mg4 O9 -121.4(2) . 4_655
Mg2 Mg1 Mg4 O9 35.79(16) . 4_655
Mg2 Mg1 Mg4 O9 -88.34(16) 3_455 4_655
Mg3 Mg1 Mg4 O9 156.44(15) . 4_655
O7 Mg1 Mg4 O3 119.7(2) . .
O6 Mg1 Mg4 O3 -136.0(2) . .
O1 Mg1 Mg4 O3 -55.3(2) . .
O8 Mg1 Mg4 O3 31.3(2) . .
O5 Mg1 Mg4 O3 -169.6(2) . .
Mg2 Mg1 Mg4 O3 -12.46(18) . .
Mg2 Mg1 Mg4 O3 -136.59(19) 3_455 .
Mg3 Mg1 Mg4 O3 108.19(18) . .
O7 Mg1 Mg4 O3 -58.5(3) . 4_655
O6 Mg1 Mg4 O3 45.7(2) . 4_655
O3 Mg1 Mg4 O3 -178.2(4) . 4_655
O1 Mg1 Mg4 O3 126.5(3) . 4_655
O8 Mg1 Mg4 O3 -146.9(2) . 4_655
O5 Mg1 Mg4 O3 12.2(3) . 4_655
Mg2 Mg1 Mg4 O3 169.3(2) . 4_655
Mg2 Mg1 Mg4 O3 45.2(2) 3_455 4_655
Mg3 Mg1 Mg4 O3 -70.0(2) . 4_655
O7 Mg1 Mg4 Mg1 27.84(11) . 4_655
O6 Mg1 Mg4 Mg1 132.08(11) . 4_655
O3 Mg1 Mg4 Mg1 -91.87(17) . 4_655
O1 Mg1 Mg4 Mg1 -147.19(12) . 4_655
O8 Mg1 Mg4 Mg1 -60.53(11) . 4_655
O5 Mg1 Mg4 Mg1 98.52(16) . 4_655
Mg2 Mg1 Mg4 Mg1 -104.33(4) . 4_655
Mg2 Mg1 Mg4 Mg1 131.53(6) 3_455 4_655
Mg3 Mg1 Mg4 Mg1 16.31(4) . 4_655
O4 Mg2 O1 C1 131.6(4) . .
O2 Mg2 O1 C1 -102.7(9) 3 .
O5 Mg2 O1 C1 37.1(4) 3 .
O6 Mg2 O1 C1 -40.2(4) 3 .
O8 Mg2 O1 C1 -141.8(4) . .
Mg1 Mg2 O1 C1 -163.7(5) . .
Mg1 Mg2 O1 C1 -2.7(4) 3 .
O4 Mg2 O1 Mg1 -64.68(16) . .
O2 Mg2 O1 Mg1 61.0(9) 3 .
O5 Mg2 O1 Mg1 -159.18(15) 3 .
O6 Mg2 O1 Mg1 123.51(15) 3 .
O8 Mg2 O1 Mg1 21.91(14) . .
Mg1 Mg2 O1 Mg1 161.08(9) 3 .
O7 Mg1 O1 C1 123.3(13) . .
O6 Mg1 O1 C1 -31.4(4) . .
O3 Mg1 O1 C1 -127.2(4) . .
O8 Mg1 O1 C1 141.2(4) . .
O5 Mg1 O1 C1 45.8(4) . .
Mg2 Mg1 O1 C1 163.3(5) . .
Mg2 Mg1 O1 C1 7.9(4) 3_455 .
Mg3 Mg1 O1 C1 105.0(4) . .
Mg4 Mg1 O1 C1 -100.4(4) . .
O7 Mg1 O1 Mg2 -40.0(14) . .
O6 Mg1 O1 Mg2 165.34(15) . .
O3 Mg1 O1 Mg2 69.47(16) . .
O8 Mg1 O1 Mg2 -22.07(14) . .
O5 Mg1 O1 Mg2 -117.46(15) . .
Mg2 Mg1 O1 Mg2 -155.39(13) 3_455 .
Mg3 Mg1 O1 Mg2 -58.3(2) . .
Mg4 Mg1 O1 Mg2 96.28(12) . .
O7 Mg1 O3 C3 125.5(5) . .
O6 Mg1 O3 C3 -136.0(5) . .
O1 Mg1 O3 C3 -47.9(5) . .
O8 Mg1 O3 C3 29.3(5) . .
O5 Mg1 O3 C3 -118.2(14) . .
Mg2 Mg1 O3 C3 -9.4(4) . .
Mg2 Mg1 O3 C3 -116.6(5) 3_455 .
Mg3 Mg1 O3 C3 98.9(5) . .
Mg4 Mg1 O3 C3 -177.3(6) . .
O7 Mg1 O3 Mg4 -57.20(19) . .
O6 Mg1 O3 Mg4 41.30(19) . .
O1 Mg1 O3 Mg4 129.37(18) . .
O8 Mg1 O3 Mg4 -153.43(17) . .
O5 Mg1 O3 Mg4 59.1(14) . .
Mg2 Mg1 O3 Mg4 167.90(17) . .
Mg2 Mg1 O3 Mg4 60.7(2) 3_455 .
Mg3 Mg1 O3 Mg4 -83.80(17) . .
O10 Mg4 O3 C3 -141.0(4) . .
O10 Mg4 O3 C3 -49.0(4) 4_655 .
O9 Mg4 O3 C3 128.6(4) . .
O9 Mg4 O3 C3 41.4(4) 4_655 .
O3 Mg4 O3 C3 -95.0(4) 4_655 .
Mg1 Mg4 O3 C3 177.5(5) . .
Mg1 Mg4 O3 C3 -9.1(5) 4_655 .
O10 Mg4 O3 Mg1 41.49(19) . .
O10 Mg4 O3 Mg1 133.43(18) 4_655 .
O9 Mg4 O3 Mg1 -48.9(2) . .
O9 Mg4 O3 Mg1 -136.13(18) 4_655 .
O3 Mg4 O3 Mg1 87.44(16) 4_655 .
Mg1 Mg4 O3 Mg1 173.42(15) 4_655 .
O2 Mg2 O4 C3 -140.7(5) 3 .
O5 Mg2 O4 C3 125.3(5) 3 .
O1 Mg2 O4 C3 31.5(5) . .
O6 Mg2 O4 C3 128.7(12) 3 .
O8 Mg2 O4 C3 -45.5(5) . .
Mg1 Mg2 O4 C3 -5.8(5) . .
Mg1 Mg2 O4 C3 142.8(5) 3 .
O7 Mg1 O5 C5 -50.7(5) . .
O6 Mg1 O5 C5 -149.0(5) . .
O3 Mg1 O5 C5 -167.1(13) . .
O1 Mg1 O5 C5 122.5(5) . .
O8 Mg1 O5 C5 45.5(5) . .
Mg2 Mg1 O5 C5 85.9(5) . .
Mg2 Mg1 O5 C5 -168.9(5) 3_455 .
Mg3 Mg1 O5 C5 -22.6(4) . .
Mg4 Mg1 O5 C5 -116.5(4) . .
O7 Mg1 O5 Mg2 118.22(16) . 3_455
O6 Mg1 O5 Mg2 19.97(15) . 3_455
O3 Mg1 O5 Mg2 1.8(15) . 3_455
O1 Mg1 O5 Mg2 -68.57(16) . 3_455
O8 Mg1 O5 Mg2 -145.56(15) . 3_455
Mg2 Mg1 O5 Mg2 -105.17(13) . 3_455
Mg3 Mg1 O5 Mg2 146.31(15) . 3_455
Mg4 Mg1 O5 Mg2 52.4(2) . 3_455
O7 Mg1 O6 C4 82.4(5) . .
O3 Mg1 O6 C4 -11.3(5) . .
O1 Mg1 O6 C4 -100.6(5) . .
O8 Mg1 O6 C4 -127.1(6) . .
O5 Mg1 O6 C4 171.0(5) . .
Mg2 Mg1 O6 C4 -88.8(5) . .
Mg2 Mg1 O6 C4 -169.6(6) 3_455 .
Mg3 Mg1 O6 C4 109.5(5) . .
Mg4 Mg1 O6 C4 11.2(5) . .
O7 Mg1 O6 Mg2 -108.05(15) . 3_455
O3 Mg1 O6 Mg2 158.28(15) . 3_455
O1 Mg1 O6 Mg2 68.95(15) . 3_455
O8 Mg1 O6 Mg2 42.5(6) . 3_455
O5 Mg1 O6 Mg2 -19.42(14) . 3_455
Mg2 Mg1 O6 Mg2 80.76(16) . 3_455
Mg3 Mg1 O6 Mg2 -80.95(14) . 3_455
Mg4 Mg1 O6 Mg2 -179.23(15) . 3_455
O6 Mg1 O7 C6 -51.4(5) . .
O3 Mg1 O7 C6 44.9(5) . .
O1 Mg1 O7 C6 154.2(13) . .
O8 Mg1 O7 C6 136.6(4) . .
O5 Mg1 O7 C6 -128.5(4) . .
Mg2 Mg1 O7 C6 118.7(4) . .
Mg2 Mg1 O7 C6 -92.3(4) 3_455 .
Mg3 Mg1 O7 C6 175.7(5) . .
Mg4 Mg1 O7 C6 16.4(4) . .
O6 Mg1 O7 Mg3 132.86(18) . .
O3 Mg1 O7 Mg3 -130.82(19) . .
O1 Mg1 O7 Mg3 -21.5(15) . .
O8 Mg1 O7 Mg3 -39.1(2) . .
O5 Mg1 O7 Mg3 55.78(19) . .
Mg2 Mg1 O7 Mg3 -57.0(2) . .
Mg2 Mg1 O7 Mg3 91.97(17) 3_455 .
Mg4 Mg1 O7 Mg3 -159.30(18) . .
O12 Mg3 O7 C6 144.8(4) . .
O12 Mg3 O7 C6 -35.2(4) 5_655 .
O11 Mg3 O7 C6 54.4(4) 5_655 .
O11 Mg3 O7 C6 -125.6(4) . .
O7 Mg3 O7 C6 -87(2) 5_655 .
Mg1 Mg3 O7 C6 4.0(5) 5_655 .
Mg1 Mg3 O7 C6 -176.0(5) . .
O12 Mg3 O7 Mg1 -39.2(2) . .
O12 Mg3 O7 Mg1 140.8(2) 5_655 .
O11 Mg3 O7 Mg1 -129.60(19) 5_655 .
O11 Mg3 O7 Mg1 50.40(19) . .
O7 Mg3 O7 Mg1 89.1(5) 5_655 .
Mg1 Mg3 O7 Mg1 179.999(1) 5_655 .
O7 Mg1 O8 C2 1.6(5) . .
O6 Mg1 O8 C2 -149.1(6) . .
O3 Mg1 O8 C2 94.5(5) . .
O1 Mg1 O8 C2 -176.3(5) . .
O5 Mg1 O8 C2 -89.4(5) . .
Mg2 Mg1 O8 C2 162.0(5) . .
Mg2 Mg1 O8 C2 -115.9(4) 3_455 .
Mg3 Mg1 O8 C2 -19.7(4) . .
Mg4 Mg1 O8 C2 77.9(5) . .
O7 Mg1 O8 Mg2 -160.47(15) . .
O6 Mg1 O8 Mg2 48.9(6) . .
O3 Mg1 O8 Mg2 -67.51(15) . .
O1 Mg1 O8 Mg2 21.69(14) . .
O5 Mg1 O8 Mg2 108.53(15) . .
Mg2 Mg1 O8 Mg2 82.04(16) 3_455 .
Mg3 Mg1 O8 Mg2 178.25(14) . .
Mg4 Mg1 O8 Mg2 -84.09(14) . .
O4 Mg2 O8 C2 -91.4(4) . .
O2 Mg2 O8 C2 1.4(4) 3 .
O5 Mg2 O8 C2 168.6(9) 3 .
O1 Mg2 O8 C2 175.3(4) . .
O6 Mg2 O8 C2 89.4(4) 3 .
Mg1 Mg2 O8 C2 -162.9(5) . .
Mg1 Mg2 O8 C2 78.9(5) 3 .
O4 Mg2 O8 Mg1 71.42(17) . .
O2 Mg2 O8 Mg1 164.22(15) 3 .
O5 Mg2 O8 Mg1 -28.6(10) 3 .
O1 Mg2 O8 Mg1 -21.83(13) . .
O6 Mg2 O8 Mg1 -107.72(15) 3 .
Mg1 Mg2 O8 Mg1 -118.28(16) 3 .
O10 Mg4 O9 C4 -49.8(6) . .
O10 Mg4 O9 C4 166(3) 4_655 .
O9 Mg4 O9 C4 128.3(7) 4_655 .
O3 Mg4 O9 C4 39.6(7) . .
O3 Mg4 O9 C4 -139.7(6) 4_655 .
Mg1 Mg4 O9 C4 14.2(6) . .
Mg1 Mg4 O9 C4 -163.4(6) 4_655 .
O10 Mg4 O10 C6 -89.6(7) 4_655 .
O9 Mg4 O10 C6 92.2(7) . .
O9 Mg4 O10 C6 54(4) 4_655 .
O3 Mg4 O10 C6 0.3(7) . .
O3 Mg4 O10 C6 -179.0(7) 4_655 .
Mg1 Mg4 O10 C6 23.3(6) . .
Mg1 Mg4 O10 C6 -154.2(6) 4_655 .
O12 Mg3 O11 C2 48.4(5) . .
O12 Mg3 O11 C2 -131.6(5) 5_655 .
O11 Mg3 O11 C2 152.3(13) 5_655 .
O7 Mg3 O11 C2 136.5(5) 5_655 .
O7 Mg3 O11 C2 -43.5(5) . .
Mg1 Mg3 O11 C2 162.0(5) 5_655 .
Mg1 Mg3 O11 C2 -18.0(5) . .
O12 Mg3 O12 C5 -21(13) 5_655 .
O11 Mg3 O12 C5 85.5(6) 5_655 .
O11 Mg3 O12 C5 -94.5(6) . .
O7 Mg3 O12 C5 175.4(7) 5_655 .
O7 Mg3 O12 C5 -4.6(7) . .
Mg1 Mg3 O12 C5 154.3(6) 5_655 .
Mg1 Mg3 O12 C5 -25.7(6) . .
Mg2 O2 C1 O1 -2.3(9) 3_455 .
Mg2 O1 C1 O2 151.7(5) . .
Mg1 O1 C1 O2 -7.0(8) . .
Mg3 O11 C2 O8 11.0(9) . .
Mg1 O8 C2 O11 16.9(8) . .
Mg2 O8 C2 O11 174.0(4) . .
Mg2 O4 C3 O3 0.7(10) . .
Mg1 O3 C3 O4 9.5(9) . .
Mg4 O3 C3 O4 -167.7(5) . .
Mg4 O9 C4 O6 -12.2(11) . .
Mg1 O6 C4 O9 -6.7(10) . .
Mg2 O6 C4 O9 -173.8(5) 3_455 .
Mg3 O12 C5 O5 18.2(11) . .
Mg2 O5 C5 O12 -147.6(5) 3_455 .
Mg1 O5 C5 O12 17.7(9) . .
Mg4 O10 C6 O7 -19.2(11) . .
Mg1 O7 C6 O10 -10.9(9) . .
Mg3 O7 C6 O10 164.7(5) . .
